data_4023439
loop_
_publ_author_name
'Shin-ichiro Kato'
'Yasuhiro Nonaka'
'Toshiaki Shimasaki'
'Kenta Goto'
'Teruo Shinmyozu'

_publ_section_title
;
 Novel Pyromellitic Diimide-Based Macrocycle with a Linear
 \p-Electronic System and Bis(phenylethynyl)pyromellitic Diimide:
 Syntheses, Structures, Photophysical Properties, and Redox
 Characteristics
;
_journal_name_full 'Journal of Organic Chemistry'
_journal_page_first 4063
_journal_page_last 4075
_journal_paper_doi 10.1021/jo800283r
_journal_volume 73
_journal_year 2008
_chemical_formula_sum 'C44 H35 N2 O5'
_chemical_formula_weight 671.74
_chemical_name_systematic
; 
 ? 
;
_space_group_IT_number 2
_symmetry_cell_setting triclinic
_symmetry_space_group_name_Hall '-P 1'
_symmetry_space_group_name_H-M 'P -1'
_atom_sites_solution_hydrogens geom
_atom_sites_solution_primary direct
_atom_sites_solution_secondary difmap
_audit_creation_method SHELXL-97
_cell_angle_alpha 91.915(14)
_cell_angle_beta 93.750(10)
_cell_angle_gamma 97.711(14)
_cell_formula_units_Z 1
_cell_length_a 5.6220(13)
_cell_length_b 12.437(4)
_cell_length_c 12.453(3)
_cell_measurement_temperature 123(2)
_cell_volume 860.2(4)
_computing_cell_refinement PROCESS-AUTO
_computing_data_collection PROCESS-AUTO
_computing_molecular_graphics 'ORTEP 3 for windows'
_computing_structure_refinement 'SHELXL-97 (Sheldrick, 1997)'
_computing_structure_solution 'SHELXS-97 (Sheldrick, 1990)'
_diffrn_ambient_temperature 123(2)
_diffrn_detector_area_resol_mean 10.00
_diffrn_measured_fraction_theta_full 0.997
_diffrn_measured_fraction_theta_max 0.997
_diffrn_measurement_device_type 'Rigaku RAXIS-RAPID'
_diffrn_measurement_method \w
_diffrn_radiation_monochromator graphite
_diffrn_radiation_source 'fine-focus sealed tube'
_diffrn_radiation_type MoK\a
_diffrn_radiation_wavelength 0.71075
_diffrn_reflns_av_R_equivalents 0.0237
_diffrn_reflns_av_sigmaI/netI 0.0187
_diffrn_reflns_limit_h_max 7
_diffrn_reflns_limit_h_min -6
_diffrn_reflns_limit_k_max 16
_diffrn_reflns_limit_k_min -16
_diffrn_reflns_limit_l_max 16
_diffrn_reflns_limit_l_min -16
_diffrn_reflns_number 14524
_diffrn_reflns_theta_full 27.47
_diffrn_reflns_theta_max 27.47
_diffrn_reflns_theta_min 3.28
_exptl_absorpt_coefficient_mu 0.085
_exptl_absorpt_correction_T_max 0.9975
_exptl_absorpt_correction_T_min 0.9652
_exptl_absorpt_correction_type multi-scan
_exptl_absorpt_process_details
;
    Higashi, T. (1995). Program for Absorption Correction.
    Rigaku Corporation, Tokyo, Japan.
;
_exptl_crystal_colour yellow
_exptl_crystal_density_diffrn 1.297
_exptl_crystal_density_method 'not measured'
_exptl_crystal_description prism
_exptl_crystal_F_000 353
_exptl_crystal_size_max 0.42
_exptl_crystal_size_mid 0.05
_exptl_crystal_size_min 0.03
_refine_diff_density_max 0.249
_refine_diff_density_min -0.279
_refine_diff_density_rms 0.057
_refine_ls_extinction_method none
_refine_ls_goodness_of_fit_ref 1.106
_refine_ls_hydrogen_treatment none
_refine_ls_matrix_type full
_refine_ls_number_parameters 237
_refine_ls_number_reflns 3932
_refine_ls_number_restraints 0
_refine_ls_restrained_S_all 1.106
_refine_ls_R_factor_all 0.0506
_refine_ls_R_factor_gt 0.0447
_refine_ls_shift/su_max 0.000
_refine_ls_shift/su_mean 0.000
_refine_ls_structure_factor_coef Fsqd
_refine_ls_weighting_details 'calc w=1/[\s^2^(Fo^2^)+(0.0465P)^2^+0.4641P] where P=(Fo^2^+2Fc^2^)/3'
_refine_ls_weighting_scheme calc
_refine_ls_wR_factor_gt 0.1183
_refine_ls_wR_factor_ref 0.1210
_reflns_number_gt 3349
_reflns_number_total 3932
_reflns_threshold_expression >2sigma(I)
_cod_data_source_file jo800283r-File005.cif
_cod_data_source_block naphthol
_cod_database_code 4023439

loop_
_symmetry_equiv_pos_as_xyz
'x, y, z'
'-x, -y, -z'

loop_
_atom_site_label
_atom_site_type_symbol
_atom_site_fract_x
_atom_site_fract_y
_atom_site_fract_z
_atom_site_U_iso_or_equiv
_atom_site_adp_type
_atom_site_occupancy
_atom_site_symmetry_multiplicity
_atom_site_calc_flag
_atom_site_refinement_flags
_atom_site_disorder_assembly
_atom_site_disorder_group
C1 C 0.4878(2) 0.46827(11) 0.10353(11) 0.0202(3) Uani 1 1 d . . .
C2 C 0.5169(2) 0.41877(11) 0.21088(11) 0.0218(3) Uani 1 1 d . . .
O1 O 0.40268(19) 0.42611(9) 0.28903(8) 0.0274(2) Uani 1 1 d . . .
N1 N 0.7087(2) 0.35916(10) 0.20409(9) 0.0237(3) Uani 1 1 d . . .
C3 C 0.7980(2) 0.36090(11) 0.10261(11) 0.0221(3) Uani 1 1 d . . .
O2 O 0.96392(19) 0.31548(8) 0.07634(8) 0.0275(2) Uani 1 1 d . . .
C4 C 0.6522(2) 0.43087(11) 0.03784(11) 0.0202(3) Uani 1 1 d . . .
C5 C 0.6713(2) 0.46002(11) -0.06939(11) 0.0202(3) Uani 1 1 d . . .
C6 C 0.8332(2) 0.42005(11) -0.13916(11) 0.0218(3) Uani 1 1 d . . .
C7 C 0.9597(2) 0.38841(11) -0.20381(11) 0.0225(3) Uani 1 1 d . . .
C8 C 1.1123(2) 0.35760(11) -0.28365(11) 0.0210(3) Uani 1 1 d . . .
C9 C 1.2862(3) 0.28984(12) -0.25956(12) 0.0255(3) Uani 1 1 d . . .
H1 H 1.2991 0.2603 -0.1904 0.031 Uiso 1 1 calc R . .
C10 C 1.4399(3) 0.26603(13) -0.33707(14) 0.0318(3) Uani 1 1 d . . .
H2 H 1.5590 0.2205 -0.3208 0.038 Uiso 1 1 calc R . .
C11 C 1.4201(3) 0.30839(14) -0.43792(14) 0.0345(4) Uani 1 1 d . . .
H3 H 1.5259 0.2917 -0.4906 0.041 Uiso 1 1 calc R . .
C12 C 1.2475(3) 0.37485(14) -0.46278(12) 0.0328(4) Uani 1 1 d . . .
H4 H 1.2354 0.4036 -0.5323 0.039 Uiso 1 1 calc R . .
C13 C 1.0924(3) 0.39946(12) -0.38657(11) 0.0264(3) Uani 1 1 d . . .
H5 H 0.9730 0.4446 -0.4039 0.032 Uiso 1 1 calc R . .
C14 C 0.8113(3) 0.30303(12) 0.29362(12) 0.0257(3) Uani 1 1 d . . .
H6 H 0.7886 0.3417 0.3622 0.031 Uiso 1 1 calc R . .
H7 H 0.9865 0.3055 0.2870 0.031 Uiso 1 1 calc R . .
C15 C 0.6985(3) 0.18584(12) 0.29724(12) 0.0280(3) Uani 1 1 d . . .
H8 H 0.7026 0.1493 0.2257 0.034 Uiso 1 1 calc R . .
H9 H 0.5279 0.1834 0.3135 0.034 Uiso 1 1 calc R . .
C16 C 0.8290(3) 0.12495(13) 0.38203(14) 0.0373(4) Uani 1 1 d . . .
H10 H 1.0014 0.1306 0.3679 0.045 Uiso 1 1 calc R . .
H11 H 0.8176 0.1592 0.4541 0.045 Uiso 1 1 calc R . .
C17 C 0.7233(4) 0.00593(15) 0.38168(18) 0.0537(5) Uani 1 1 d . . .
H12 H 0.5536 0.0000 0.3974 0.081 Uiso 1 1 calc R . .
H13 H 0.8119 -0.0306 0.4367 0.081 Uiso 1 1 calc R . .
H14 H 0.7362 -0.0285 0.3107 0.081 Uiso 1 1 calc R . .
O3 O 0.3316(4) 0.20921(16) 0.00607(19) 0.0300(5) Uani 0.50 1 d P . .
H15 H 0.2160 0.2356 0.0312 0.045 Uiso 0.50 1 calc PR . .
C18 C 0.3312(3) 0.11401(14) 0.03579(14) 0.0357(4) Uani 1 1 d . . .
C19 C 0.1828(3) 0.06818(16) 0.10904(14) 0.0397(4) Uani 1 1 d . . .
H16 H 0.0749 0.1096 0.1418 0.048 Uiso 1 1 calc R . .
C20 C 0.1893(3) -0.04011(17) 0.13611(15) 0.0419(4) Uani 1 1 d . . .
H17 H 0.0849 -0.0716 0.1870 0.050 Uiso 1 1 calc R . .
C21 C 0.3443(3) -0.10066(15) 0.08999(14) 0.0378(4) Uani 1 1 d . . .
H18 H 0.3463 -0.1740 0.1088 0.045 Uiso 1 1 calc R . .
C22 C 0.4976(3) 0.05459(14) -0.01409(13) 0.0321(3) Uani 1 1 d . . .

loop_
_atom_site_aniso_label
_atom_site_aniso_U_11
_atom_site_aniso_U_22
_atom_site_aniso_U_33
_atom_site_aniso_U_23
_atom_site_aniso_U_13
_atom_site_aniso_U_12
C1 0.0206(6) 0.0217(6) 0.0181(6) 0.0005(5) 0.0055(5) -0.0002(5)
C2 0.0214(6) 0.0239(7) 0.0196(6) 0.0016(5) 0.0037(5) 0.0000(5)
O1 0.0278(5) 0.0355(6) 0.0197(5) 0.0037(4) 0.0088(4) 0.0032(4)
N1 0.0254(6) 0.0258(6) 0.0207(6) 0.0044(5) 0.0058(5) 0.0042(5)
C3 0.0242(7) 0.0202(6) 0.0219(6) 0.0018(5) 0.0049(5) 0.0010(5)
O2 0.0284(5) 0.0275(5) 0.0290(5) 0.0023(4) 0.0073(4) 0.0101(4)
C4 0.0202(6) 0.0196(6) 0.0206(6) 0.0002(5) 0.0048(5) 0.0011(5)
C5 0.0200(6) 0.0216(6) 0.0188(6) -0.0004(5) 0.0055(5) 0.0005(5)
C6 0.0225(6) 0.0232(7) 0.0198(6) 0.0013(5) 0.0047(5) 0.0015(5)
C7 0.0220(6) 0.0246(7) 0.0212(6) 0.0009(5) 0.0045(5) 0.0027(5)
C8 0.0204(6) 0.0218(6) 0.0208(6) -0.0020(5) 0.0056(5) 0.0016(5)
C9 0.0259(7) 0.0248(7) 0.0267(7) 0.0012(5) 0.0040(6) 0.0053(5)
C10 0.0252(7) 0.0307(8) 0.0409(9) -0.0058(6) 0.0071(7) 0.0084(6)
C11 0.0292(8) 0.0418(9) 0.0326(8) -0.0117(7) 0.0150(7) 0.0019(7)
C12 0.0350(8) 0.0430(9) 0.0197(7) -0.0016(6) 0.0082(6) 0.0001(7)
C13 0.0274(7) 0.0309(7) 0.0219(7) 0.0012(6) 0.0050(6) 0.0055(6)
C14 0.0264(7) 0.0289(7) 0.0217(7) 0.0057(5) 0.0015(6) 0.0030(6)
C15 0.0315(8) 0.0276(7) 0.0251(7) 0.0050(6) 0.0017(6) 0.0031(6)
C16 0.0474(10) 0.0306(8) 0.0341(9) 0.0085(7) -0.0022(7) 0.0070(7)
C17 0.0749(15) 0.0322(10) 0.0536(12) 0.0141(8) -0.0019(11) 0.0053(9)
O3 0.0284(11) 0.0199(10) 0.0444(13) 0.0029(9) 0.0099(10) 0.0096(8)
C18 0.0316(8) 0.0411(9) 0.0337(8) -0.0055(7) -0.0078(7) 0.0095(7)
C19 0.0315(8) 0.0549(11) 0.0334(9) -0.0069(8) -0.0013(7) 0.0128(8)
C20 0.0331(9) 0.0597(12) 0.0329(9) 0.0024(8) 0.0017(7) 0.0064(8)
C21 0.0336(8) 0.0446(10) 0.0346(9) 0.0021(7) -0.0041(7) 0.0061(7)
C22 0.0272(7) 0.0407(9) 0.0275(8) -0.0029(6) -0.0072(6) 0.0064(6)

loop_
_atom_type_symbol
_atom_type_description
_atom_type_scat_dispersion_real
_atom_type_scat_dispersion_imag
_atom_type_scat_source
C C 0.0033 0.0016 'International Tables Vol C Tables 4.2.6.8 and 6.1.1.4'
H H 0.0000 0.0000 'International Tables Vol C Tables 4.2.6.8 and 6.1.1.4'
N N 0.0061 0.0033 'International Tables Vol C Tables 4.2.6.8 and 6.1.1.4'
O O 0.0106 0.0060 'International Tables Vol C Tables 4.2.6.8 and 6.1.1.4'

loop_
_geom_angle_atom_site_label_1
_geom_angle_atom_site_label_2
_geom_angle_atom_site_label_3
_geom_angle
_geom_angle_site_symmetry_1
_geom_angle_site_symmetry_3
_geom_angle_publ_flag
C4 C1 C5 123.15(12) . 2_665 ?
C4 C1 C2 107.85(12) . . ?
C5 C1 C2 129.00(12) 2_665 . ?
O1 C2 N1 125.07(13) . . ?
O1 C2 C1 129.30(13) . . ?
N1 C2 C1 105.63(11) . . ?
C3 N1 C2 112.46(12) . . ?
C3 N1 C14 123.03(12) . . ?
C2 N1 C14 124.49(12) . . ?
O2 C3 N1 125.18(13) . . ?
O2 C3 C4 128.97(13) . . ?
N1 C3 C4 105.84(12) . . ?
C1 C4 C5 122.99(13) . . ?
C1 C4 C3 108.12(12) . . ?
C5 C4 C3 128.87(12) . . ?
C1 C5 C4 113.85(12) 2_665 . ?
C1 C5 C6 122.19(12) 2_665 . ?
C4 C5 C6 123.95(13) . . ?
C7 C6 C5 175.47(15) . . ?
C6 C7 C8 176.27(15) . . ?
C9 C8 C13 119.64(13) . . ?
C9 C8 C7 121.11(13) . . ?
C13 C8 C7 119.21(13) . . ?
C10 C9 C8 119.72(14) . . ?
C10 C9 H1 120.1 . . ?
C8 C9 H1 120.1 . . ?
C11 C10 C9 120.18(15) . . ?
C11 C10 H2 119.9 . . ?
C9 C10 H2 119.9 . . ?
C10 C11 C12 120.54(14) . . ?
C10 C11 H3 119.7 . . ?
C12 C11 H3 119.7 . . ?
C11 C12 C13 120.14(15) . . ?
C11 C12 H4 119.9 . . ?
C13 C12 H4 119.9 . . ?
C12 C13 C8 119.77(14) . . ?
C12 C13 H5 120.1 . . ?
C8 C13 H5 120.1 . . ?
N1 C14 C15 112.73(12) . . ?
N1 C14 H6 109.0 . . ?
C15 C14 H6 109.0 . . ?
N1 C14 H7 109.0 . . ?
C15 C14 H7 109.0 . . ?
H6 C14 H7 107.8 . . ?
C14 C15 C16 111.85(13) . . ?
C14 C15 H8 109.2 . . ?
C16 C15 H8 109.2 . . ?
C14 C15 H9 109.2 . . ?
C16 C15 H9 109.2 . . ?
H8 C15 H9 107.9 . . ?
C17 C16 C15 111.76(15) . . ?
C17 C16 H10 109.3 . . ?
C15 C16 H10 109.3 . . ?
C17 C16 H11 109.3 . . ?
C15 C16 H11 109.3 . . ?
H10 C16 H11 107.9 . . ?
C16 C17 H12 109.5 . . ?
C16 C17 H13 109.5 . . ?
H12 C17 H13 109.5 . . ?
C16 C17 H14 109.5 . . ?
H12 C17 H14 109.5 . . ?
H13 C17 H14 109.5 . . ?
C18 O3 H15 109.5 . . ?
O3 C18 C19 123.61(18) . . ?
O3 C18 C22 114.93(18) . . ?
C19 C18 C22 121.46(17) . . ?
C18 C19 C20 120.11(16) . . ?
C18 C19 H16 119.9 . . ?
C20 C19 H16 119.9 . . ?
C21 C20 C19 120.65(17) . . ?
C21 C20 H17 119.7 . . ?
C19 C20 H17 119.7 . . ?
C20 C21 C22 120.39(17) . 2_655 ?
C20 C21 H18 119.8 . . ?
C22 C21 H18 119.8 2_655 . ?
C22 C22 C21 119.57(19) 2_655 2_655 ?
C22 C22 C18 117.82(19) 2_655 . ?
C21 C22 C18 122.61(16) 2_655 . ?

loop_
_geom_bond_atom_site_label_1
_geom_bond_atom_site_label_2
_geom_bond_distance
_geom_bond_site_symmetry_2
_geom_bond_publ_flag
C1 C4 1.3888(19) . ?
C1 C5 1.4024(19) 2_665 ?
C1 C2 1.4986(19) . ?
C2 O1 1.2079(17) . ?
C2 N1 1.3935(18) . ?
N1 C3 1.3897(18) . ?
N1 C14 1.4627(18) . ?
C3 O2 1.2105(17) . ?
C3 C4 1.4936(19) . ?
C4 C5 1.4024(19) . ?
C5 C1 1.4024(19) 2_665 ?
C5 C6 1.4233(19) . ?
C6 C7 1.199(2) . ?
C7 C8 1.4300(19) . ?
C8 C9 1.399(2) . ?
C8 C13 1.403(2) . ?
C9 C10 1.387(2) . ?
C9 H1 0.9500 . ?
C10 C11 1.382(2) . ?
C10 H2 0.9500 . ?
C11 C12 1.383(2) . ?
C11 H3 0.9500 . ?
C12 C13 1.384(2) . ?
C12 H4 0.9500 . ?
C13 H5 0.9500 . ?
C14 C15 1.513(2) . ?
C14 H6 0.9900 . ?
C14 H7 0.9900 . ?
C15 C16 1.526(2) . ?
C15 H8 0.9900 . ?
C15 H9 0.9900 . ?
C16 C17 1.519(3) . ?
C16 H10 0.9900 . ?
C16 H11 0.9900 . ?
C17 H12 0.9800 . ?
C17 H13 0.9800 . ?
C17 H14 0.9800 . ?
O3 C18 1.252(3) . ?
O3 H15 0.8400 . ?
C18 C19 1.364(3) . ?
C18 C22 1.427(2) . ?
C19 C20 1.404(3) . ?
C19 H16 0.9500 . ?
C20 C21 1.367(3) . ?
C20 H17 0.9500 . ?
C21 C22 1.422(2) 2_655 ?
C21 H18 0.9500 . ?
C22 C22 1.417(3) 2_655 ?
C22 C21 1.422(2) 2_655 ?

loop_
_geom_torsion_atom_site_label_1
_geom_torsion_atom_site_label_2
_geom_torsion_atom_site_label_3
_geom_torsion_atom_site_label_4
_geom_torsion
_geom_torsion_site_symmetry_1
_geom_torsion_site_symmetry_2
_geom_torsion_site_symmetry_3
_geom_torsion_site_symmetry_4
_geom_torsion_publ_flag
C4 C1 C2 O1 -176.40(14) . . . . ?
C5 C1 C2 O1 3.7(2) 2_665 . . . ?
C4 C1 C2 N1 3.34(15) . . . . ?
C5 C1 C2 N1 -176.55(13) 2_665 . . . ?
O1 C2 N1 C3 176.89(13) . . . . ?
C1 C2 N1 C3 -2.87(15) . . . . ?
O1 C2 N1 C14 -4.7(2) . . . . ?
C1 C2 N1 C14 175.53(12) . . . . ?
C2 N1 C3 O2 179.98(13) . . . . ?
C14 N1 C3 O2 1.6(2) . . . . ?
C2 N1 C3 C4 1.34(15) . . . . ?
C14 N1 C3 C4 -177.09(12) . . . . ?
C5 C1 C4 C5 -1.1(2) 2_665 . . . ?
C2 C1 C4 C5 179.00(12) . . . . ?
C5 C1 C4 C3 177.31(12) 2_665 . . . ?
C2 C1 C4 C3 -2.58(15) . . . . ?
O2 C3 C4 C1 -177.68(14) . . . . ?
N1 C3 C4 C1 0.89(15) . . . . ?
O2 C3 C4 C5 0.6(2) . . . . ?
N1 C3 C4 C5 179.19(13) . . . . ?
C1 C4 C5 C1 1.0(2) . . . 2_665 ?
C3 C4 C5 C1 -177.06(13) . . . 2_665 ?
C1 C4 C5 C6 -177.96(13) . . . . ?
C3 C4 C5 C6 4.0(2) . . . . ?
C1 C5 C6 C7 -18.6(19) 2_665 . . . ?
C4 C5 C6 C7 160.3(18) . . . . ?
C5 C6 C7 C8 56(3) . . . . ?
C6 C7 C8 C9 140(2) . . . . ?
C6 C7 C8 C13 -37(2) . . . . ?
C13 C8 C9 C10 1.0(2) . . . . ?
C7 C8 C9 C10 -176.63(13) . . . . ?
C8 C9 C10 C11 -0.5(2) . . . . ?
C9 C10 C11 C12 0.0(2) . . . . ?
C10 C11 C12 C13 -0.1(2) . . . . ?
C11 C12 C13 C8 0.6(2) . . . . ?
C9 C8 C13 C12 -1.0(2) . . . . ?
C7 C8 C13 C12 176.61(14) . . . . ?
C3 N1 C14 C15 -89.29(16) . . . . ?
C2 N1 C14 C15 92.48(16) . . . . ?
N1 C14 C15 C16 172.76(13) . . . . ?
C14 C15 C16 C17 -177.13(15) . . . . ?
O3 C18 C19 C20 178.40(19) . . . . ?
C22 C18 C19 C20 -0.7(3) . . . . ?
C18 C19 C20 C21 0.3(3) . . . . ?
C19 C20 C21 C22 0.3(3) . . . 2_655 ?
O3 C18 C22 C22 -178.6(2) . . . 2_655 ?
C19 C18 C22 C22 0.6(3) . . . 2_655 ?
O3 C18 C22 C21 1.3(3) . . . 2_655 ?
C19 C18 C22 C21 -179.45(16) . . . 2_655 ?
